data_7716223
loop_
_publ_author_name
'You, Shuhao'
'Shi, Wenyu'
'Ouyang, Ruoxue'
'Wang, Yang'
'Shi, Xiaochao'

_publ_section_title
;
 Synthesis of bis(oxazoline)-based rare-earth metal complexes and their
 catalytic performance in the polymerization of isoprene and polar
 <i>ortho</i>-methoxystyrene.
;
_journal_issue 25
_journal_name_full 'Dalton transactions (Cambridge, England : 2003)'
_journal_page_first 10563
_journal_page_last 10570
_journal_paper_doi 10.1039/d4dt01036a
_journal_volume 53
_journal_year 2024
_chemical_absolute_configuration unk
_chemical_formula_moiety 'C41 H55 N2 O4 Sc Si2'
_chemical_formula_sum 'C41 H55 N2 O4 Sc Si2'
_chemical_formula_weight 741.01
_space_group_crystal_system orthorhombic
_space_group_IT_number 19
_space_group_name_Hall 'P 2ac 2ab'
_space_group_name_H-M_alt 'P 21 21 21'
_atom_sites_solution_hydrogens geom
_atom_sites_solution_primary dual
_audit_creation_date 2024-01-31
_audit_creation_method
;
Olex2 1.5
(compiled 2023.03.06 svn.rbb2c1857 for OlexSys, GUI svn.r6748)
;
_audit_update_record
;
2024-04-07 deposited with the CCDC.	2024-05-29 downloaded from the CCDC.
;
_cell_angle_alpha 90
_cell_angle_beta 90
_cell_angle_gamma 90
_cell_formula_units_Z 4
_cell_length_a 10.8048(16)
_cell_length_b 12.4139(17)
_cell_length_c 30.850(6)
_cell_measurement_reflns_used 3422
_cell_measurement_temperature 150.00
_cell_measurement_theta_max 23.61
_cell_measurement_theta_min 2.50
_cell_volume 4137.9(12)
_computing_cell_refinement 'SAINT V8.40B (?, 2016)'
_computing_data_reduction 'SAINT V8.40B (?, 2016)'
_computing_molecular_graphics 'Olex2 1.5 (Dolomanov et al., 2009)'
_computing_publication_material 'Olex2 1.5 (Dolomanov et al., 2009)'
_computing_structure_refinement 'SHELXL 2018/3 (Sheldrick, 2015)'
_computing_structure_solution 'SHELXT 2018/2 (Sheldrick, 2018)'
_diffrn_ambient_temperature 150.00
_diffrn_measured_fraction_theta_full 1.000
_diffrn_measured_fraction_theta_max 0.996
_diffrn_measurement_device_type 'Bruker APEX-II CCD'
_diffrn_measurement_method '\f and \w scans'
_diffrn_radiation_type MoK\a
_diffrn_radiation_wavelength 0.71073
_diffrn_reflns_av_R_equivalents 0.1436
_diffrn_reflns_av_unetI/netI 0.1139
_diffrn_reflns_Laue_measured_fraction_full 1.000
_diffrn_reflns_Laue_measured_fraction_max 0.996
_diffrn_reflns_limit_h_max 14
_diffrn_reflns_limit_h_min -14
_diffrn_reflns_limit_k_max 15
_diffrn_reflns_limit_k_min -16
_diffrn_reflns_limit_l_max 40
_diffrn_reflns_limit_l_min -37
_diffrn_reflns_number 46196
_diffrn_reflns_point_group_measured_fraction_full 1.000
_diffrn_reflns_point_group_measured_fraction_max 0.996
_diffrn_reflns_theta_full 25.242
_diffrn_reflns_theta_max 27.522
_diffrn_reflns_theta_min 1.997
_diffrn_source_current 1.4
_diffrn_source_power 0.07
_diffrn_source_voltage 50.0
_diffrn_standards_number 0
_exptl_absorpt_coefficient_mu 0.276
_exptl_absorpt_correction_T_max 0.7317
_exptl_absorpt_correction_T_min 0.6465
_exptl_absorpt_correction_type none
_exptl_absorpt_process_details
;
SADABS-2016/2 (Bruker,2016/2) was used for absorption correction.
wR2(int) was 0.1372 before and 0.0929 after correction.
The Ratio of minimum to maximum transmission is 0.8836.
The \l/2 correction factor is Not present.
;
_exptl_crystal_colour 'clear light yellow'
_exptl_crystal_colour_lustre clear
_exptl_crystal_colour_modifier light
_exptl_crystal_colour_primary yellow
_exptl_crystal_density_diffrn 1.189
_exptl_crystal_description block
_exptl_crystal_F_000 1584
_exptl_crystal_size_max 0.1
_exptl_crystal_size_mid 0.08
_exptl_crystal_size_min 0.05
_refine_diff_density_max 0.489
_refine_diff_density_min -0.290
_refine_diff_density_rms 0.068
_refine_ls_abs_structure_details
;
 Flack x determined using 1948 quotients [(I+)-(I-)]/[(I+)+(I-)]
 (Parsons, Flack and Wagner, Acta Cryst. B69 (2013) 249-259).
;
_refine_ls_abs_structure_Flack 0.02(3)
_refine_ls_extinction_method none
_refine_ls_goodness_of_fit_ref 1.025
_refine_ls_hydrogen_treatment constr
_refine_ls_matrix_type full
_refine_ls_number_parameters 457
_refine_ls_number_reflns 9493
_refine_ls_number_restraints 0
_refine_ls_restrained_S_all 1.025
_refine_ls_R_factor_all 0.1082
_refine_ls_R_factor_gt 0.0612
_refine_ls_shift/su_max 0.000
_refine_ls_shift/su_mean 0.000
_refine_ls_structure_factor_coef Fsqd
_refine_ls_weighting_details 'w=1/[\s^2^(Fo^2^)+(0.0628P)^2^] where P=(Fo^2^+2Fc^2^)/3'
_refine_ls_weighting_scheme calc
_refine_ls_wR_factor_gt 0.1308
_refine_ls_wR_factor_ref 0.1532
_reflns_Friedel_coverage 0.793
_reflns_Friedel_fraction_full 1.000
_reflns_Friedel_fraction_max 0.995
_reflns_number_gt 6231
_reflns_number_total 9493
_reflns_threshold_expression 'I > 2\s(I)'
_cod_data_source_file d4dt01036a2.cif
_cod_data_source_block swy-ph-ph-sc_a
_cod_depositor_comments 'Adding full bibliography for 7716223--7716225.cif.'
_cod_original_cell_volume 4137.9(11)
_cod_database_code 7716223
_shelx_shelxl_version_number 2018/3
_shelx_space_group_comment
;
The symmetry employed for this shelxl refinement is uniquely defined
by the following loop, which should always be used as a source of
symmetry information in preference to the above space-group names.
They are only intended as comments.
;
_shelx_estimated_absorpt_t_max 0.986
_shelx_estimated_absorpt_t_min 0.973
_olex2_refinement_description
;
1. Fixed Uiso
 At 1.2 times of:
  All C(H) groups, All C(H,H) groups
 At 1.5 times of:
  All C(H,H,H) groups
2.a Ternary CH refined with riding coordinates:
 C25(H25), C22(H22)
2.b Secondary CH2 refined with riding coordinates:
 C21(H21A,H21B), C24(H24A,H24B), C28(H28A,H28B), C26(H26A,H26B), C30(H30A,
 H30B), C29(H29A,H29B), C27(H27A,H27B), C31(H31A,H31B), C33(H33A,H33B),
 C32(H32A,H32B)
2.c Aromatic/amide H refined with riding coordinates:
 C7(H7), C13(H13), C8(H8), C11(H11), C15(H15), C16(H16), C17(H17), C9(H9),
 C18(H18), C10(H10), C6(H6), C1(H1), C3(H3), C5(H5), C4(H4)
2.d Idealised Me refined as rotating group:
 C37(H37A,H37B,H37C), C35(H35A,H35B,H35C), C39(H39A,H39B,H39C), C36(H36A,H36B,
 H36C), C40(H40A,H40B,H40C), C41(H41A,H41B,H41C)
;
_olex2_submission_special_instructions 'No special instructions were received'

loop_
_space_group_symop_operation_xyz
'x, y, z'
'-x+1/2, -y, z+1/2'
'-x, y+1/2, -z+1/2'
'x+1/2, -y+1/2, -z'

loop_
_atom_site_label
_atom_site_type_symbol
_atom_site_fract_x
_atom_site_fract_y
_atom_site_fract_z
_atom_site_U_iso_or_equiv
_atom_site_adp_type
_atom_site_occupancy
_atom_site_site_symmetry_order
_atom_site_calc_flag
_atom_site_refinement_flags_posn
_atom_site_refinement_flags_adp
_atom_site_refinement_flags_occupancy
_atom_site_disorder_assembly
_atom_site_disorder_group
Sc1 Sc 0.23831(9) 0.43159(7) 0.37314(3) 0.0222(2) Uani 1 1 d . . . . .
Si2 Si 0.23967(17) 0.61623(12) 0.47230(5) 0.0352(4) Uani 1 1 d . . . . .
Si1 Si 0.05784(16) 0.20363(13) 0.42659(6) 0.0372(4) Uani 1 1 d . . . . .
O4 O 0.2530(4) 0.2801(2) 0.24104(11) 0.0264(8) Uani 1 1 d . . . . .
O3 O 0.4777(3) 0.5947(3) 0.27364(12) 0.0277(9) Uani 1 1 d . . . . .
O1 O 0.1126(3) 0.5696(3) 0.35496(12) 0.0307(9) Uani 1 1 d . . . . .
O2 O 0.3850(3) 0.3075(3) 0.38273(12) 0.0284(9) Uani 1 1 d . . . . .
N3 N 0.3762(4) 0.5206(3) 0.33006(14) 0.0212(9) Uani 1 1 d . . . . .
N2 N 0.2133(4) 0.3509(3) 0.30696(13) 0.0203(9) Uani 1 1 d . . . . .
C19 C 0.3576(4) 0.4419(4) 0.25729(16) 0.0214(11) Uani 1 1 d . . . . .
C25 C 0.4530(5) 0.6078(4) 0.34927(17) 0.0238(12) Uani 1 1 d . . . . .
H25 H 0.399027 0.655379 0.367366 0.029 Uiso 1 1 calc R U . . .
C12 C 0.4083(5) 0.4392(4) 0.21236(16) 0.0229(11) Uani 1 1 d . . . . .
C2 C 0.5588(5) 0.5671(4) 0.37664(18) 0.0279(11) Uani 1 1 d . . . . .
C23 C 0.3994(4) 0.5162(4) 0.28826(17) 0.0211(11) Uani 1 1 d . . . . .
C20 C 0.2729(5) 0.3622(4) 0.27011(17) 0.0241(11) Uani 1 1 d . . . . .
C14 C 0.0007(5) 0.2738(4) 0.29404(17) 0.0246(12) Uani 1 1 d . . . . .
C7 C 0.5360(5) 0.4526(4) 0.20399(19) 0.0291(13) Uani 1 1 d . . . . .
H7 H 0.590336 0.470288 0.227137 0.035 Uiso 1 1 calc R U . . .
C22 C 0.1366(5) 0.2524(4) 0.30312(19) 0.0259(12) Uani 1 1 d . . . . .
H22 H 0.145074 0.207822 0.329964 0.031 Uiso 1 1 calc R U . . .
C13 C -0.0438(5) 0.3720(4) 0.2796(2) 0.0344(14) Uani 1 1 d . . . . .
H13 H 0.011386 0.431152 0.276576 0.041 Uiso 1 1 calc R U . . .
C21 C 0.1972(5) 0.1949(4) 0.26517(19) 0.0296(13) Uani 1 1 d . . . . .
H21A H 0.260229 0.142801 0.275340 0.036 Uiso 1 1 calc R U . . .
H21B H 0.134940 0.156251 0.247485 0.036 Uiso 1 1 calc R U . . .
C8 C 0.5828(6) 0.4403(4) 0.1630(2) 0.0364(15) Uani 1 1 d . . . . .
H8 H 0.668922 0.449542 0.158102 0.044 Uiso 1 1 calc R U . . .
C38 C 0.0732(5) 0.3359(4) 0.39896(18) 0.0283(13) Uani 1 1 d . . . . .
C11 C 0.3328(5) 0.4192(4) 0.17654(18) 0.0307(13) Uani 1 1 d . . . . .
H11 H 0.245817 0.414548 0.180526 0.037 Uiso 1 1 calc R U . . .
C24 C 0.4952(6) 0.6708(4) 0.30856(19) 0.0334(13) Uani 1 1 d . . . . .
H24A H 0.444013 0.735970 0.304159 0.040 Uiso 1 1 calc R U . . .
H24B H 0.583190 0.692341 0.310963 0.040 Uiso 1 1 calc R U . . .
C15 C -0.0840(5) 0.1890(4) 0.29780(18) 0.0298(13) Uani 1 1 d . . . . .
H15 H -0.055937 0.120672 0.307616 0.036 Uiso 1 1 calc R U . . .
C34 C 0.2906(5) 0.5022(4) 0.43858(19) 0.0310(13) Uani 1 1 d . . . . .
C28 C 0.5545(5) 0.1920(4) 0.3678(2) 0.0344(13) Uani 1 1 d . . . . .
H28A H 0.571400 0.121312 0.354165 0.041 Uiso 1 1 calc R U . . .
H28B H 0.628610 0.238365 0.364902 0.041 Uiso 1 1 calc R U . . .
C16 C -0.2067(5) 0.2023(5) 0.28761(19) 0.0333(13) Uani 1 1 d . . . . .
H16 H -0.262404 0.143502 0.290360 0.040 Uiso 1 1 calc R U . . .
C17 C -0.2493(6) 0.3003(4) 0.27347(19) 0.0362(13) Uani 1 1 d . . . . .
H17 H -0.334207 0.309690 0.266418 0.043 Uiso 1 1 calc R U . . .
C9 C 0.5071(7) 0.4150(4) 0.1290(2) 0.0424(16) Uani 1 1 d . . . . .
H9 H 0.540996 0.403615 0.100939 0.051 Uiso 1 1 calc R U . . .
C18 C -0.1676(5) 0.3850(5) 0.2696(2) 0.0406(15) Uani 1 1 d . . . . .
H18 H -0.196661 0.453056 0.259924 0.049 Uiso 1 1 calc R U . . .
C10 C 0.3810(7) 0.4059(4) 0.13562(19) 0.0399(16) Uani 1 1 d . . . . .
H10 H 0.327686 0.390594 0.111930 0.048 Uiso 1 1 calc R U . . .
C6 C 0.6818(6) 0.5730(7) 0.4419(2) 0.0532(19) Uani 1 1 d . . . . .
H6 H 0.699010 0.604968 0.469254 0.064 Uiso 1 1 calc R U . . .
C1 C 0.5858(6) 0.6147(5) 0.4159(2) 0.0402(15) Uani 1 1 d . . . . .
H1 H 0.539801 0.675438 0.425417 0.048 Uiso 1 1 calc R U . . .
C26 C 0.4420(5) 0.2449(4) 0.3479(2) 0.0317(13) Uani 1 1 d . . . . .
H26A H 0.466481 0.292502 0.323613 0.038 Uiso 1 1 calc R U . . .
H26B H 0.383715 0.189877 0.336851 0.038 Uiso 1 1 calc R U . . .
C3 C 0.6310(5) 0.4808(5) 0.3628(2) 0.0377(15) Uani 1 1 d . . . . .
H3 H 0.615328 0.448393 0.335441 0.045 Uiso 1 1 calc R U . . .
C30 C 0.1266(6) 0.6481(5) 0.3210(2) 0.0462(17) Uani 1 1 d . . . . .
H30A H 0.109865 0.614900 0.292387 0.055 Uiso 1 1 calc R U . . .
H30B H 0.211901 0.677244 0.320849 0.055 Uiso 1 1 calc R U . . .
C29 C 0.5173(6) 0.1794(5) 0.4144(2) 0.0401(15) Uani 1 1 d . . . . .
H29A H 0.590695 0.173045 0.433445 0.048 Uiso 1 1 calc R U . . .
H29B H 0.463800 0.115440 0.418509 0.048 Uiso 1 1 calc R U . . .
C27 C 0.4465(6) 0.2832(5) 0.42329(19) 0.0386(14) Uani 1 1 d . . . . .
H27A H 0.385516 0.272846 0.446858 0.046 Uiso 1 1 calc R U . . .
H27B H 0.503837 0.342003 0.431534 0.046 Uiso 1 1 calc R U . . .
C5 C 0.7494(7) 0.4880(5) 0.4283(2) 0.0527(18) Uani 1 1 d . . . . .
H5 H 0.813509 0.459896 0.446060 0.063 Uiso 1 1 calc R U . . .
C37 C 0.2325(7) 0.7483(5) 0.4417(2) 0.0491(18) Uani 1 1 d . . . . .
H37A H 0.315902 0.768589 0.432280 0.074 Uiso 1 1 calc R U . . .
H37B H 0.199142 0.804478 0.460743 0.074 Uiso 1 1 calc R U . . .
H37C H 0.178776 0.740186 0.416349 0.074 Uiso 1 1 calc R U . . .
C31 C 0.0342(7) 0.7370(6) 0.3301(2) 0.0537(19) Uani 1 1 d . . . . .
H31A H 0.072452 0.795902 0.347059 0.064 Uiso 1 1 calc R U . . .
H31B H -0.000039 0.766830 0.302876 0.064 Uiso 1 1 calc R U . . .
C35 C 0.0840(7) 0.5892(6) 0.4967(2) 0.059(2) Uani 1 1 d . . . . .
H35A H 0.022484 0.581738 0.473548 0.089 Uiso 1 1 calc R U . . .
H35B H 0.060824 0.649190 0.515666 0.089 Uiso 1 1 calc R U . . .
H35C H 0.087296 0.522452 0.513630 0.089 Uiso 1 1 calc R U . . .
C33 C -0.0074(6) 0.5834(5) 0.3746(3) 0.0548(19) Uani 1 1 d . . . . .
H33A H 0.001010 0.591611 0.406374 0.066 Uiso 1 1 calc R U . . .
H33B H -0.060146 0.519894 0.368673 0.066 Uiso 1 1 calc R U . . .
C39 C 0.1267(7) 0.0829(5) 0.3991(2) 0.0555(19) Uani 1 1 d . . . . .
H39A H 0.079024 0.066237 0.372935 0.083 Uiso 1 1 calc R U . . .
H39B H 0.124290 0.021185 0.418880 0.083 Uiso 1 1 calc R U . . .
H39C H 0.212688 0.098357 0.391166 0.083 Uiso 1 1 calc R U . . .
C4 C 0.7252(5) 0.4424(5) 0.3887(2) 0.0473(17) Uani 1 1 d . . . . .
H4 H 0.774084 0.383511 0.378917 0.057 Uiso 1 1 calc R U . . .
C36 C 0.3491(8) 0.6431(6) 0.5191(2) 0.059(2) Uani 1 1 d . . . . .
H36A H 0.355994 0.578205 0.537079 0.088 Uiso 1 1 calc R U . . .
H36B H 0.317012 0.702571 0.536716 0.088 Uiso 1 1 calc R U . . .
H36C H 0.430927 0.662284 0.507796 0.088 Uiso 1 1 calc R U . . .
C40 C -0.1095(7) 0.1688(7) 0.4346(3) 0.084(3) Uani 1 1 d . . . . .
H40A H -0.151181 0.227832 0.449803 0.126 Uiso 1 1 calc R U . . .
H40B H -0.116004 0.102706 0.451822 0.126 Uiso 1 1 calc R U . . .
H40C H -0.148812 0.157594 0.406312 0.126 Uiso 1 1 calc R U . . .
C41 C 0.1340(10) 0.2066(8) 0.4803(2) 0.086(3) Uani 1 1 d . . . . .
H41A H 0.223976 0.209579 0.476432 0.129 Uiso 1 1 calc R U . . .
H41B H 0.112002 0.141573 0.496535 0.129 Uiso 1 1 calc R U . . .
H41C H 0.106395 0.270394 0.496337 0.129 Uiso 1 1 calc R U . . .
C32 C -0.0634(8) 0.6809(8) 0.3557(3) 0.093(4) Uani 1 1 d . . . . .
H32A H -0.094538 0.728622 0.378986 0.112 Uiso 1 1 calc R U . . .
H32B H -0.133667 0.661048 0.336735 0.112 Uiso 1 1 calc R U . . .

loop_
_atom_site_aniso_label
_atom_site_aniso_U_11
_atom_site_aniso_U_22
_atom_site_aniso_U_33
_atom_site_aniso_U_23
_atom_site_aniso_U_13
_atom_site_aniso_U_12
Sc1 0.0250(5) 0.0208(4) 0.0207(5) 0.0001(4) 0.0029(4) -0.0012(4)
Si2 0.0503(10) 0.0310(8) 0.0243(9) -0.0030(6) 0.0044(8) 0.0011(8)
Si1 0.0414(9) 0.0342(9) 0.0360(10) 0.0074(8) 0.0120(8) -0.0026(7)
O4 0.033(2) 0.0183(16) 0.028(2) -0.0072(14) 0.0076(18) -0.0068(16)
O3 0.036(2) 0.0223(19) 0.025(2) -0.0026(16) 0.0044(17) -0.0098(15)
O1 0.0322(19) 0.0264(19) 0.034(2) 0.0055(18) 0.0085(17) 0.0068(17)
O2 0.0318(19) 0.0275(19) 0.026(2) 0.0013(16) -0.0016(16) 0.0086(16)
N3 0.022(2) 0.017(2) 0.024(3) -0.0005(18) 0.0014(19) -0.0034(17)
N2 0.023(2) 0.019(2) 0.019(2) 0.0000(17) 0.0031(17) -0.0045(17)
C19 0.026(2) 0.017(2) 0.021(3) -0.001(2) 0.002(2) 0.000(2)
C25 0.031(3) 0.015(2) 0.026(3) -0.006(2) 0.004(2) -0.005(2)
C12 0.033(3) 0.012(2) 0.024(3) 0.003(2) 0.004(2) 0.003(2)
C2 0.030(3) 0.022(2) 0.032(3) -0.003(3) 0.004(2) -0.007(2)
C23 0.021(2) 0.017(2) 0.025(3) 0.002(2) 0.003(2) -0.002(2)
C20 0.024(3) 0.021(2) 0.027(3) 0.002(2) -0.003(2) -0.001(2)
C14 0.026(3) 0.024(3) 0.023(3) -0.004(2) 0.002(2) -0.003(2)
C7 0.030(3) 0.021(3) 0.036(3) 0.001(2) 0.007(2) 0.004(2)
C22 0.030(3) 0.022(3) 0.026(3) 0.003(2) 0.000(2) -0.004(2)
C13 0.032(3) 0.027(3) 0.045(4) -0.001(3) -0.003(3) -0.003(2)
C21 0.030(3) 0.020(3) 0.039(4) 0.000(3) 0.004(2) -0.006(2)
C8 0.047(3) 0.018(3) 0.045(4) 0.005(3) 0.020(3) 0.006(3)
C38 0.029(3) 0.024(3) 0.031(3) 0.010(2) 0.009(2) -0.007(2)
C11 0.040(3) 0.023(3) 0.028(3) 0.002(2) -0.001(3) -0.005(2)
C24 0.045(3) 0.024(3) 0.031(3) -0.005(2) 0.000(3) -0.013(3)
C15 0.033(3) 0.026(3) 0.030(3) 0.002(2) 0.001(2) -0.007(2)
C34 0.037(3) 0.030(3) 0.026(3) -0.006(2) -0.001(2) 0.001(2)
C28 0.029(3) 0.029(3) 0.046(4) -0.002(3) 0.003(3) 0.004(2)
C16 0.028(3) 0.038(3) 0.034(3) -0.004(3) 0.002(2) -0.012(2)
C17 0.031(3) 0.038(3) 0.039(3) -0.008(3) -0.006(3) 0.000(3)
C9 0.077(5) 0.024(3) 0.027(3) 0.000(3) 0.020(3) 0.009(3)
C18 0.033(3) 0.031(3) 0.058(5) 0.000(3) -0.009(3) 0.000(3)
C10 0.074(5) 0.024(3) 0.022(3) -0.005(2) -0.006(3) -0.005(3)
C6 0.044(4) 0.082(5) 0.033(4) -0.004(4) -0.005(3) -0.024(4)
C1 0.040(3) 0.047(3) 0.034(4) -0.008(3) 0.002(3) -0.009(3)
C26 0.032(3) 0.028(3) 0.035(4) -0.001(3) 0.006(3) 0.007(2)
C3 0.029(3) 0.033(3) 0.052(4) -0.010(3) 0.001(3) -0.008(2)
C30 0.050(4) 0.040(4) 0.049(4) 0.021(3) 0.008(3) 0.009(3)
C29 0.043(4) 0.036(3) 0.041(4) 0.000(3) -0.012(3) 0.012(3)
C27 0.044(3) 0.046(4) 0.026(3) 0.005(3) -0.002(3) 0.013(3)
C5 0.035(3) 0.057(4) 0.066(5) 0.017(4) -0.004(4) -0.006(3)
C37 0.072(5) 0.036(3) 0.039(4) -0.003(3) 0.001(4) -0.001(3)
C31 0.064(5) 0.046(4) 0.051(5) 0.014(3) -0.011(4) 0.015(4)
C35 0.075(5) 0.056(4) 0.047(4) -0.004(4) 0.028(4) -0.001(4)
C33 0.041(3) 0.051(4) 0.072(5) 0.020(4) 0.025(4) 0.016(3)
C39 0.070(5) 0.034(3) 0.063(5) 0.015(3) 0.013(4) 0.012(3)
C4 0.029(3) 0.038(3) 0.074(5) 0.001(3) -0.007(3) -0.004(3)
C36 0.096(6) 0.045(4) 0.035(4) -0.007(3) -0.009(4) 0.008(4)
C40 0.054(5) 0.060(5) 0.137(9) 0.043(6) 0.030(5) -0.003(4)
C41 0.130(8) 0.091(6) 0.038(5) 0.025(5) 0.003(5) -0.024(6)
C32 0.076(6) 0.105(7) 0.099(7) 0.062(6) 0.041(5) 0.056(6)

loop_
_atom_type_symbol
_atom_type_description
_atom_type_scat_dispersion_real
_atom_type_scat_dispersion_imag
_atom_type_scat_source
C C 0.0033 0.0016 'International Tables Vol C Tables 4.2.6.8 and 6.1.1.4'
H H 0.0000 0.0000 'International Tables Vol C Tables 4.2.6.8 and 6.1.1.4'
N N 0.0061 0.0033 'International Tables Vol C Tables 4.2.6.8 and 6.1.1.4'
O O 0.0106 0.0060 'International Tables Vol C Tables 4.2.6.8 and 6.1.1.4'
Sc Sc 0.2519 0.3716 'International Tables Vol C Tables 4.2.6.8 and 6.1.1.4'
Si Si 0.0817 0.0704 'International Tables Vol C Tables 4.2.6.8 and 6.1.1.4'

loop_
_geom_angle_atom_site_label_1
_geom_angle_atom_site_label_2
_geom_angle_atom_site_label_3
_geom_angle
_geom_angle_site_symmetry_1
_geom_angle_site_symmetry_3
_geom_angle_publ_flag
O1 Sc1 N3 83.14(14) . . ?
O1 Sc1 N2 92.26(14) . . ?
O1 Sc1 C38 90.66(17) . . ?
O1 Sc1 C34 94.43(17) . . ?
O2 Sc1 O1 170.07(14) . . ?
O2 Sc1 N3 87.00(14) . . ?
O2 Sc1 N2 84.28(14) . . ?
O2 Sc1 C38 98.59(16) . . ?
O2 Sc1 C34 88.39(17) . . ?
N3 Sc1 N2 76.69(14) . . ?
N3 Sc1 C38 164.57(19) . . ?
C38 Sc1 N2 89.50(18) . . ?
C34 Sc1 N3 99.68(18) . . ?
C34 Sc1 N2 171.96(18) . . ?
C34 Sc1 C38 94.9(2) . . ?
C34 Si2 C37 113.4(3) . . ?
C34 Si2 C35 111.0(3) . . ?
C34 Si2 C36 112.3(3) . . ?
C37 Si2 C36 104.6(3) . . ?
C35 Si2 C37 108.6(3) . . ?
C35 Si2 C36 106.6(4) . . ?
C38 Si1 C39 117.6(3) . . ?
C38 Si1 C40 110.5(3) . . ?
C39 Si1 C40 104.9(4) . . ?
C41 Si1 C38 110.7(3) . . ?
C41 Si1 C39 104.2(4) . . ?
C41 Si1 C40 108.4(5) . . ?
C20 O4 C21 106.0(4) . . ?
C23 O3 C24 107.5(4) . . ?
C30 O1 Sc1 129.2(3) . . ?
C30 O1 C33 108.7(4) . . ?
C33 O1 Sc1 121.8(3) . . ?
C26 O2 Sc1 124.7(3) . . ?
C27 O2 Sc1 125.8(3) . . ?
C27 O2 C26 109.3(4) . . ?
C25 N3 Sc1 119.0(3) . . ?
C23 N3 Sc1 132.5(3) . . ?
C23 N3 C25 108.4(4) . . ?
C20 N2 Sc1 131.8(3) . . ?
C20 N2 C22 107.0(4) . . ?
C22 N2 Sc1 119.9(3) . . ?
C23 C19 C12 122.0(4) . . ?
C23 C19 C20 118.8(5) . . ?
C20 C19 C12 119.0(4) . . ?
N3 C25 H25 109.1 . . ?
N3 C25 C2 113.7(4) . . ?
N3 C25 C24 102.0(4) . . ?
C2 C25 H25 109.1 . . ?
C2 C25 C24 113.6(5) . . ?
C24 C25 H25 109.1 . . ?
C7 C12 C19 121.7(5) . . ?
C11 C12 C19 121.7(5) . . ?
C11 C12 C7 116.5(5) . . ?
C1 C2 C25 120.6(5) . . ?
C1 C2 C3 118.7(6) . . ?
C3 C2 C25 120.7(5) . . ?
O3 C23 C19 116.3(4) . . ?
N3 C23 O3 114.3(4) . . ?
N3 C23 C19 129.4(5) . . ?
O4 C20 C19 116.1(4) . . ?
N2 C20 O4 114.2(4) . . ?
N2 C20 C19 129.6(5) . . ?
C13 C14 C22 123.3(5) . . ?
C13 C14 C15 117.6(5) . . ?
C15 C14 C22 119.0(5) . . ?
C12 C7 H7 119.5 . . ?
C8 C7 C12 121.0(6) . . ?
C8 C7 H7 119.5 . . ?
N2 C22 C14 114.3(4) . . ?
N2 C22 H22 109.8 . . ?
N2 C22 C21 102.0(4) . . ?
C14 C22 H22 109.8 . . ?
C14 C22 C21 110.9(5) . . ?
C21 C22 H22 109.8 . . ?
C14 C13 H13 119.7 . . ?
C18 C13 C14 120.7(5) . . ?
C18 C13 H13 119.7 . . ?
O4 C21 C22 103.6(4) . . ?
O4 C21 H21A 111.0 . . ?
O4 C21 H21B 111.0 . . ?
C22 C21 H21A 111.0 . . ?
C22 C21 H21B 111.0 . . ?
H21A C21 H21B 109.0 . . ?
C7 C8 H8 119.5 . . ?
C9 C8 C7 120.9(6) . . ?
C9 C8 H8 119.5 . . ?
Si1 C38 Sc1 133.5(3) . . ?
C12 C11 H11 119.1 . . ?
C10 C11 C12 121.8(5) . . ?
C10 C11 H11 119.1 . . ?
O3 C24 C25 103.7(4) . . ?
O3 C24 H24A 111.0 . . ?
O3 C24 H24B 111.0 . . ?
C25 C24 H24A 111.0 . . ?
C25 C24 H24B 111.0 . . ?
H24A C24 H24B 109.0 . . ?
C14 C15 H15 119.3 . . ?
C16 C15 C14 121.4(5) . . ?
C16 C15 H15 119.3 . . ?
Si2 C34 Sc1 136.4(3) . . ?
H28A C28 H28B 109.2 . . ?
C26 C28 H28A 111.2 . . ?
C26 C28 H28B 111.2 . . ?
C29 C28 H28A 111.2 . . ?
C29 C28 H28B 111.2 . . ?
C29 C28 C26 102.6(5) . . ?
C15 C16 H16 119.9 . . ?
C17 C16 C15 120.3(5) . . ?
C17 C16 H16 119.9 . . ?
C16 C17 H17 120.4 . . ?
C16 C17 C18 119.3(5) . . ?
C18 C17 H17 120.4 . . ?
C8 C9 H9 120.2 . . ?
C8 C9 C10 119.7(6) . . ?
C10 C9 H9 120.2 . . ?
C13 C18 H18 119.6 . . ?
C17 C18 C13 120.8(6) . . ?
C17 C18 H18 119.6 . . ?
C11 C10 C9 120.0(6) . . ?
C11 C10 H10 120.0 . . ?
C9 C10 H10 120.0 . . ?
C1 C6 H6 119.8 . . ?
C5 C6 H6 119.8 . . ?
C5 C6 C1 120.5(7) . . ?
C2 C1 C6 119.9(6) . . ?
C2 C1 H1 120.0 . . ?
C6 C1 H1 120.0 . . ?
O2 C26 C28 105.8(5) . . ?
O2 C26 H26A 110.6 . . ?
O2 C26 H26B 110.6 . . ?
C28 C26 H26A 110.6 . . ?
C28 C26 H26B 110.6 . . ?
H26A C26 H26B 108.7 . . ?
C2 C3 H3 119.9 . . ?
C4 C3 C2 120.2(6) . . ?
C4 C3 H3 119.9 . . ?
O1 C30 H30A 110.4 . . ?
O1 C30 H30B 110.4 . . ?
O1 C30 C31 106.7(5) . . ?
H30A C30 H30B 108.6 . . ?
C31 C30 H30A 110.4 . . ?
C31 C30 H30B 110.4 . . ?
C28 C29 H29A 111.3 . . ?
C28 C29 H29B 111.3 . . ?
C28 C29 C27 102.6(5) . . ?
H29A C29 H29B 109.2 . . ?
C27 C29 H29A 111.3 . . ?
C27 C29 H29B 111.3 . . ?
O2 C27 C29 104.5(5) . . ?
O2 C27 H27A 110.8 . . ?
O2 C27 H27B 110.8 . . ?
C29 C27 H27A 110.8 . . ?
C29 C27 H27B 110.8 . . ?
H27A C27 H27B 108.9 . . ?
C6 C5 H5 120.1 . . ?
C6 C5 C4 119.8(7) . . ?
C4 C5 H5 120.1 . . ?
Si2 C37 H37A 109.5 . . ?
Si2 C37 H37B 109.5 . . ?
Si2 C37 H37C 109.5 . . ?
H37A C37 H37B 109.5 . . ?
H37A C37 H37C 109.5 . . ?
H37B C37 H37C 109.5 . . ?
C30 C31 H31A 111.2 . . ?
C30 C31 H31B 111.2 . . ?
H31A C31 H31B 109.1 . . ?
C32 C31 C30 103.0(5) . . ?
C32 C31 H31A 111.2 . . ?
C32 C31 H31B 111.2 . . ?
Si2 C35 H35A 109.5 . . ?
Si2 C35 H35B 109.5 . . ?
Si2 C35 H35C 109.5 . . ?
H35A C35 H35B 109.5 . . ?
H35A C35 H35C 109.5 . . ?
H35B C35 H35C 109.5 . . ?
O1 C33 H33A 110.2 . . ?
O1 C33 H33B 110.2 . . ?
O1 C33 C32 107.5(5) . . ?
H33A C33 H33B 108.5 . . ?
C32 C33 H33A 110.2 . . ?
C32 C33 H33B 110.2 . . ?
Si1 C39 H39A 109.5 . . ?
Si1 C39 H39B 109.5 . . ?
Si1 C39 H39C 109.5 . . ?
H39A C39 H39B 109.5 . . ?
H39A C39 H39C 109.5 . . ?
H39B C39 H39C 109.5 . . ?
C3 C4 H4 119.6 . . ?
C5 C4 C3 120.9(6) . . ?
C5 C4 H4 119.6 . . ?
Si2 C36 H36A 109.5 . . ?
Si2 C36 H36B 109.5 . . ?
Si2 C36 H36C 109.5 . . ?
H36A C36 H36B 109.5 . . ?
H36A C36 H36C 109.5 . . ?
H36B C36 H36C 109.5 . . ?
Si1 C40 H40A 109.5 . . ?
Si1 C40 H40B 109.5 . . ?
Si1 C40 H40C 109.5 . . ?
H40A C40 H40B 109.5 . . ?
H40A C40 H40C 109.5 . . ?
H40B C40 H40C 109.5 . . ?
Si1 C41 H41A 109.5 . . ?
Si1 C41 H41B 109.5 . . ?
Si1 C41 H41C 109.5 . . ?
H41A C41 H41B 109.5 . . ?
H41A C41 H41C 109.5 . . ?
H41B C41 H41C 109.5 . . ?
C31 C32 H32A 110.2 . . ?
C31 C32 H32B 110.2 . . ?
C33 C32 C31 107.6(6) . . ?
C33 C32 H32A 110.2 . . ?
C33 C32 H32B 110.2 . . ?
H32A C32 H32B 108.5 . . ?

loop_
_geom_bond_atom_site_label_1
_geom_bond_atom_site_label_2
_geom_bond_distance
_geom_bond_site_symmetry_2
_geom_bond_publ_flag
Sc1 O1 2.258(4) . ?
Sc1 O2 2.230(4) . ?
Sc1 N3 2.282(4) . ?
Sc1 N2 2.290(4) . ?
Sc1 C38 2.286(5) . ?
Sc1 C34 2.272(6) . ?
Si2 C34 1.841(6) . ?
Si2 C37 1.893(6) . ?
Si2 C35 1.873(7) . ?
Si2 C36 1.897(7) . ?
Si1 C38 1.858(5) . ?
Si1 C39 1.875(7) . ?
Si1 C40 1.876(8) . ?
Si1 C41 1.850(8) . ?
O4 C20 1.374(6) . ?
O4 C21 1.427(6) . ?
O3 C23 1.367(6) . ?
O3 C24 1.445(6) . ?
O1 C30 1.439(7) . ?
O1 C33 1.442(7) . ?
O2 C26 1.462(6) . ?
O2 C27 1.449(7) . ?
N3 C25 1.487(6) . ?
N3 C23 1.315(7) . ?
N2 C20 1.314(6) . ?
N2 C22 1.482(6) . ?
C19 C12 1.491(7) . ?
C19 C23 1.402(7) . ?
C19 C20 1.405(7) . ?
C25 H25 1.0000 . ?
C25 C2 1.509(7) . ?
C25 C24 1.548(8) . ?
C12 C7 1.414(7) . ?
C12 C11 1.396(7) . ?
C2 C1 1.379(8) . ?
C2 C3 1.392(8) . ?
C14 C22 1.518(7) . ?
C14 C13 1.384(7) . ?
C14 C15 1.400(7) . ?
C7 H7 0.9500 . ?
C7 C8 1.371(8) . ?
C22 H22 1.0000 . ?
C22 C21 1.520(8) . ?
C13 H13 0.9500 . ?
C13 C18 1.382(8) . ?
C21 H21A 0.9900 . ?
C21 H21B 0.9900 . ?
C8 H8 0.9500 . ?
C8 C9 1.366(9) . ?
C11 H11 0.9500 . ?
C11 C10 1.375(8) . ?
C24 H24A 0.9900 . ?
C24 H24B 0.9900 . ?
C15 H15 0.9500 . ?
C15 C16 1.373(8) . ?
C28 H28A 0.9900 . ?
C28 H28B 0.9900 . ?
C28 C26 1.511(8) . ?
C28 C29 1.502(9) . ?
C16 H16 0.9500 . ?
C16 C17 1.371(8) . ?
C17 H17 0.9500 . ?
C17 C18 1.378(8) . ?
C9 H9 0.9500 . ?
C9 C10 1.382(9) . ?
C18 H18 0.9500 . ?
C10 H10 0.9500 . ?
C6 H6 0.9500 . ?
C6 C1 1.409(9) . ?
C6 C5 1.351(10) . ?
C1 H1 0.9500 . ?
C26 H26A 0.9900 . ?
C26 H26B 0.9900 . ?
C3 H3 0.9500 . ?
C3 C4 1.379(8) . ?
C30 H30A 0.9900 . ?
C30 H30B 0.9900 . ?
C30 C31 1.515(9) . ?
C29 H29A 0.9900 . ?
C29 H29B 0.9900 . ?
C29 C27 1.524(8) . ?
C27 H27A 0.9900 . ?
C27 H27B 0.9900 . ?
C5 H5 0.9500 . ?
C5 C4 1.372(9) . ?
C37 H37A 0.9800 . ?
C37 H37B 0.9800 . ?
C37 H37C 0.9800 . ?
C31 H31A 0.9900 . ?
C31 H31B 0.9900 . ?
C31 C32 1.490(11) . ?
C35 H35A 0.9800 . ?
C35 H35B 0.9800 . ?
C35 H35C 0.9800 . ?
C33 H33A 0.9900 . ?
C33 H33B 0.9900 . ?
C33 C32 1.472(9) . ?
C39 H39A 0.9800 . ?
C39 H39B 0.9800 . ?
C39 H39C 0.9800 . ?
C4 H4 0.9500 . ?
C36 H36A 0.9800 . ?
C36 H36B 0.9800 . ?
C36 H36C 0.9800 . ?
C40 H40A 0.9800 . ?
C40 H40B 0.9800 . ?
C40 H40C 0.9800 . ?
C41 H41A 0.9800 . ?
C41 H41B 0.9800 . ?
C41 H41C 0.9800 . ?
C32 H32A 0.9900 . ?
C32 H32B 0.9900 . ?

loop_
_geom_torsion_atom_site_label_1
_geom_torsion_atom_site_label_2
_geom_torsion_atom_site_label_3
_geom_torsion_atom_site_label_4
_geom_torsion
_geom_torsion_site_symmetry_1
_geom_torsion_site_symmetry_2
_geom_torsion_site_symmetry_3
_geom_torsion_site_symmetry_4
_geom_torsion_publ_flag
Sc1 O1 C30 C31 -166.4(4) . . . . ?
Sc1 O1 C33 C32 179.6(6) . . . . ?
Sc1 O2 C26 C28 167.0(3) . . . . ?
Sc1 O2 C27 C29 168.8(3) . . . . ?
Sc1 N3 C25 C2 76.4(5) . . . . ?
Sc1 N3 C25 C24 -160.9(3) . . . . ?
Sc1 N3 C23 O3 170.7(3) . . . . ?
Sc1 N3 C23 C19 -10.6(8) . . . . ?
Sc1 N2 C20 O4 163.4(3) . . . . ?
Sc1 N2 C20 C19 -12.9(8) . . . . ?
Sc1 N2 C22 C14 89.8(5) . . . . ?
Sc1 N2 C22 C21 -150.4(3) . . . . ?
O1 C30 C31 C32 -25.6(8) . . . . ?
O1 C33 C32 C31 -10.0(11) . . . . ?
N3 C25 C2 C1 -136.9(5) . . . . ?
N3 C25 C2 C3 43.1(7) . . . . ?
N3 C25 C24 O3 -19.6(5) . . . . ?
N2 C22 C21 O4 -25.9(5) . . . . ?
C19 C12 C7 C8 174.1(5) . . . . ?
C19 C12 C11 C10 -173.4(5) . . . . ?
C25 N3 C23 O3 -4.4(6) . . . . ?
C25 N3 C23 C19 174.2(5) . . . . ?
C25 C2 C1 C6 177.5(5) . . . . ?
C25 C2 C3 C4 -178.2(5) . . . . ?
C12 C19 C23 O3 8.0(7) . . . . ?
C12 C19 C23 N3 -170.6(5) . . . . ?
C12 C19 C20 O4 6.6(7) . . . . ?
C12 C19 C20 N2 -177.1(5) . . . . ?
C12 C7 C8 C9 0.1(8) . . . . ?
C12 C11 C10 C9 -1.6(8) . . . . ?
C2 C25 C24 O3 103.2(5) . . . . ?
C2 C3 C4 C5 0.1(9) . . . . ?
C23 O3 C24 C25 18.0(5) . . . . ?
C23 N3 C25 C2 -107.7(5) . . . . ?
C23 N3 C25 C24 15.0(5) . . . . ?
C23 C19 C12 C7 40.8(7) . . . . ?
C23 C19 C12 C11 -141.8(5) . . . . ?
C23 C19 C20 O4 -168.2(4) . . . . ?
C23 C19 C20 N2 8.1(8) . . . . ?
C20 O4 C21 C22 24.7(5) . . . . ?
C20 N2 C22 C14 -101.6(5) . . . . ?
C20 N2 C22 C21 18.1(5) . . . . ?
C20 C19 C12 C7 -133.8(5) . . . . ?
C20 C19 C12 C11 43.7(7) . . . . ?
C20 C19 C23 O3 -177.4(4) . . . . ?
C20 C19 C23 N3 4.0(8) . . . . ?
C14 C22 C21 O4 96.2(5) . . . . ?
C14 C13 C18 C17 -0.4(10) . . . . ?
C14 C15 C16 C17 -0.1(9) . . . . ?
C7 C12 C11 C10 4.2(8) . . . . ?
C7 C8 C9 C10 2.7(8) . . . . ?
C22 N2 C20 O4 -3.3(6) . . . . ?
C22 N2 C20 C19 -179.6(5) . . . . ?
C22 C14 C13 C18 176.4(6) . . . . ?
C22 C14 C15 C16 -176.3(5) . . . . ?
C13 C14 C22 N2 15.8(8) . . . . ?
C13 C14 C22 C21 -98.8(6) . . . . ?
C13 C14 C15 C16 0.0(8) . . . . ?
C21 O4 C20 N2 -14.4(6) . . . . ?
C21 O4 C20 C19 162.5(4) . . . . ?
C8 C9 C10 C11 -2.0(8) . . . . ?
C11 C12 C7 C8 -3.5(7) . . . . ?
C24 O3 C23 N3 -9.3(6) . . . . ?
C24 O3 C23 C19 171.8(4) . . . . ?
C24 C25 C2 C1 107.0(6) . . . . ?
C24 C25 C2 C3 -73.0(6) . . . . ?
C15 C14 C22 N2 -168.2(5) . . . . ?
C15 C14 C22 C21 77.2(6) . . . . ?
C15 C14 C13 C18 0.3(9) . . . . ?
C15 C16 C17 C18 0.0(9) . . . . ?
C28 C29 C27 O2 34.2(6) . . . . ?
C16 C17 C18 C13 0.2(9) . . . . ?
C6 C5 C4 C3 -1.2(10) . . . . ?
C1 C2 C3 C4 1.8(8) . . . . ?
C1 C6 C5 C4 0.5(10) . . . . ?
C26 O2 C27 C29 -16.4(6) . . . . ?
C26 C28 C29 C27 -38.4(6) . . . . ?
C3 C2 C1 C6 -2.5(8) . . . . ?
C30 O1 C33 C32 -6.6(9) . . . . ?
C30 C31 C32 C33 21.5(10) . . . . ?
C29 C28 C26 O2 29.1(6) . . . . ?
C27 O2 C26 C28 -7.8(6) . . . . ?
C5 C6 C1 C2 1.4(10) . . . . ?
C37 Si2 C34 Sc1 -50.1(5) . . . . ?
C35 Si2 C34 Sc1 72.4(5) . . . . ?
C33 O1 C30 C31 20.4(7) . . . . ?
C39 Si1 C38 Sc1 -54.7(5) . . . . ?
C36 Si2 C34 Sc1 -168.4(4) . . . . ?
C40 Si1 C38 Sc1 -175.1(5) . . . . ?
C41 Si1 C38 Sc1 64.8(5) . . . . ?
